data_4344393
loop_
_publ_author_name
'Langley, Stuart K.'
'Wielechowski, Daniel P.'
'Chilton, Nicholas F.'
'Moubaraki, Boujemaa'
'Murray, Keith S.'

_publ_section_title
;
 A Family of {Cr(III)2Ln(III)2} Butterfly Complexes: Effect of the
 Lanthanide Ion on the Single-Molecule Magnet Properties.
;
_journal_issue 21
_journal_name_full 'Inorganic chemistry'
_journal_page_first 10497
_journal_page_last 10503
_journal_paper_doi 10.1021/acs.inorgchem.5b01999
_journal_volume 54
_journal_year 2015
_chemical_formula_sum 'C40 H48 Cr2 N4 O20 Tb2'
_chemical_formula_weight 1326.66
_chemical_name_systematic
; 
 ? 
;
_space_group_IT_number 14
_symmetry_cell_setting monoclinic
_symmetry_space_group_name_Hall '-P 2yn'
_symmetry_space_group_name_H-M 'P 1 21/n 1'
_atom_sites_solution_hydrogens geom
_atom_sites_solution_primary direct
_atom_sites_solution_secondary difmap
_audit_creation_method SHELXL-97
_cell_angle_alpha 90.00
_cell_angle_beta 92.174(2)
_cell_angle_gamma 90.00
_cell_formula_units_Z 2
_cell_length_a 7.9196(4)
_cell_length_b 17.3124(8)
_cell_length_c 17.4215(9)
_cell_measurement_reflns_used 8493
_cell_measurement_temperature 123(2)
_cell_measurement_theta_max 29.98
_cell_measurement_theta_min 2.12
_cell_volume 2386.9(2)
_computing_cell_refinement 'Bruker Apex2 V2.0'
_computing_data_collection 'Bruker Apex2 V2.0'
_computing_data_reduction 'Bruker Apex2 V2.0'
_computing_molecular_graphics X-Seed
_computing_publication_material CIFTAB
_computing_structure_refinement 'SHELXL-97 (Sheldrick, 1997)'
_computing_structure_solution 'SHELXS-97 (Sheldrick, 1990)'
_diffrn_ambient_temperature 123(2)
_diffrn_measured_fraction_theta_full 0.961
_diffrn_measured_fraction_theta_max 0.961
_diffrn_measurement_device_type 'APEX X8'
_diffrn_measurement_method 'scans in phi and omega'
_diffrn_radiation_monochromator graphite
_diffrn_radiation_source 'fine-focus sealed tube'
_diffrn_radiation_type MoK\a
_diffrn_radiation_wavelength 0.71073
_diffrn_reflns_av_R_equivalents 0.0435
_diffrn_reflns_av_sigmaI/netI 0.0603
_diffrn_reflns_limit_h_max 10
_diffrn_reflns_limit_h_min -10
_diffrn_reflns_limit_k_max 13
_diffrn_reflns_limit_k_min -22
_diffrn_reflns_limit_l_max 21
_diffrn_reflns_limit_l_min -18
_diffrn_reflns_number 11909
_diffrn_reflns_theta_full 27.50
_diffrn_reflns_theta_max 27.50
_diffrn_reflns_theta_min 2.63
_exptl_absorpt_coefficient_mu 3.450
_exptl_absorpt_correction_T_max 0.502
_exptl_absorpt_correction_T_min 0.441
_exptl_absorpt_correction_type multi-scan
_exptl_absorpt_process_details SADABS
_exptl_crystal_colour purple
_exptl_crystal_density_diffrn 1.846
_exptl_crystal_density_method 'not measured'
_exptl_crystal_description block
_exptl_crystal_F_000 1308
_exptl_crystal_size_max 0.4
_exptl_crystal_size_mid 0.2
_exptl_crystal_size_min 0.2
_refine_diff_density_max 1.965
_refine_diff_density_min -0.990
_refine_diff_density_rms 0.153
_refine_ls_extinction_method none
_refine_ls_goodness_of_fit_ref 1.021
_refine_ls_hydrogen_treatment mixed
_refine_ls_matrix_type full
_refine_ls_number_parameters 328
_refine_ls_number_reflns 5275
_refine_ls_number_restraints 12
_refine_ls_restrained_S_all 1.020
_refine_ls_R_factor_all 0.0631
_refine_ls_R_factor_gt 0.0406
_refine_ls_shift/su_max 0.000
_refine_ls_shift/su_mean 0.000
_refine_ls_structure_factor_coef Fsqd
_refine_ls_weighting_details 'calc w=1/[\s^2^(Fo^2^)+(0.0522P)^2^+0.0000P] where P=(Fo^2^+2Fc^2^)/3'
_refine_ls_weighting_scheme calc
_refine_ls_wR_factor_gt 0.0934
_refine_ls_wR_factor_ref 0.1027
_reflns_number_gt 3977
_reflns_number_total 5275
_reflns_threshold_expression >2sigma(I)
_cod_data_source_file ic5b01999_si_005.cif
_cod_data_source_block c:\x-seed\cr2tb2~1\p21n
_cod_depositor_comments 'Adding full bibliography for 4344389--4344394.cif.'
_cod_original_sg_symbol_H-M p21/n
_cod_database_code 4344393

loop_
_symmetry_equiv_pos_as_xyz
'x, y, z'
'-x+1/2, y+1/2, -z+1/2'
'-x, -y, -z'
'x-1/2, -y-1/2, z-1/2'

loop_
_atom_site_label
_atom_site_type_symbol
_atom_site_fract_x
_atom_site_fract_y
_atom_site_fract_z
_atom_site_U_iso_or_equiv
_atom_site_adp_type
_atom_site_occupancy
_atom_site_symmetry_multiplicity
_atom_site_calc_flag
_atom_site_refinement_flags
_atom_site_disorder_assembly
_atom_site_disorder_group
Tb1 Tb 0.50249(3) 0.923861(14) 0.590716(16) 0.02222(10) Uani 1 1 d . . .
Cr1 Cr 0.47504(9) 0.88535(5) 0.40411(5) 0.01714(19) Uani 1 1 d . . .
O1 O 0.3662(4) 0.9635(2) 0.4681(2) 0.0186(8) Uani 1 1 d . . .
O2 O 0.6238(4) 0.9669(2) 0.3685(2) 0.0239(9) Uani 1 1 d . . .
O5 O 0.3207(4) 0.9018(2) 0.3133(2) 0.0211(8) Uani 1 1 d . . .
O6 O 0.3228(4) 0.8005(2) 0.4340(2) 0.0230(8) Uani 1 1 d . . .
O3 O 0.6269(4) 0.8628(2) 0.4927(2) 0.0227(8) Uani 1 1 d . . .
O4 O 0.2949(5) 1.0306(2) 0.3175(2) 0.0275(9) Uani 1 1 d . . .
O9 O 0.4075(5) 0.8763(2) 0.7139(2) 0.0326(10) Uani 1 1 d . . .
O8 O 0.6077(5) 0.8106(2) 0.6609(2) 0.0293(9) Uani 1 1 d . . .
C12 C -0.0073(7) 0.8880(4) 0.1220(4) 0.0307(14) Uani 1 1 d . . .
H12 H -0.0366 0.8407 0.1002 0.037 Uiso 1 1 calc R . .
O7 O 0.3054(5) 0.8260(2) 0.5601(2) 0.0278(9) Uani 1 1 d . . .
N1 N 0.6356(6) 0.8127(3) 0.3458(3) 0.0281(11) Uani 1 1 d . . .
C15 C 0.1574(6) 0.7177(3) 0.5084(4) 0.0241(13) Uani 1 1 d . . .
C13 C 0.1017(6) 0.8906(3) 0.1870(3) 0.0252(13) Uani 1 1 d . . .
H13 H 0.1424 0.8452 0.2095 0.030 Uiso 1 1 calc R . .
C8 C 0.1486(6) 0.9625(3) 0.2176(3) 0.0235(12) Uani 1 1 d . . .
C11 C -0.0713(8) 0.9550(4) 0.0902(4) 0.0412(17) Uani 1 1 d . . .
H11 H -0.1458 0.9526 0.0477 0.049 Uiso 1 1 calc R . .
C14 C 0.2714(6) 0.7862(3) 0.5005(3) 0.0218(12) Uani 1 1 d . A .
C19 C -0.0258(7) 0.6410(4) 0.5838(5) 0.0432(19) Uani 1 1 d . . .
H19 H -0.0743 0.6308 0.6306 0.052 Uiso 1 1 calc R A .
C17 C 0.0088(8) 0.6087(4) 0.4529(5) 0.0444(19) Uani 1 1 d . . .
H17 H -0.0158 0.5765 0.4113 0.053 Uiso 1 1 calc R A .
C7 C 0.2635(6) 0.9665(3) 0.2873(3) 0.0224(12) Uani 1 1 d . . .
C18 C -0.0645(8) 0.5960(4) 0.5218(5) 0.048(2) Uani 1 1 d . A .
H18 H -0.1419 0.5559 0.5262 0.058 Uiso 1 1 calc R . .
C9 C 0.0848(8) 1.0297(3) 0.1847(4) 0.0367(16) Uani 1 1 d . . .
H9 H 0.1160 1.0775 0.2051 0.044 Uiso 1 1 calc R . .
C20 C 0.0861(6) 0.7024(3) 0.5778(4) 0.0294(14) Uani 1 1 d . A .
H20 H 0.1128 0.7330 0.6204 0.035 Uiso 1 1 calc R . .
C16 C 0.1201(7) 0.6702(3) 0.4455(4) 0.0346(16) Uani 1 1 d . A .
H16 H 0.1694 0.6795 0.3988 0.041 Uiso 1 1 calc R . .
C10 C -0.0260(9) 1.0255(4) 0.1210(4) 0.050(2) Uani 1 1 d . . .
H10 H -0.0696 1.0706 0.0990 0.060 Uiso 1 1 calc R . .
O10 O 0.5219(7) 0.7762(3) 0.7733(3) 0.0522(13) Uani 1 1 d . . .
N2 N 0.5131(7) 0.8196(3) 0.7173(3) 0.0351(13) Uani 1 1 d . A .
C3 C 0.7250(11) 0.8634(4) 0.2923(5) 0.061(2) Uani 1 1 d . A .
H3A H 0.8385 0.8436 0.2870 0.073 Uiso 1 1 calc R . .
H3B H 0.6675 0.8606 0.2422 0.073 Uiso 1 1 calc R . .
C6 C 0.5479(10) 0.7517(4) 0.3021(5) 0.057(2) Uani 1 1 d . A .
H6A H 0.6288 0.7212 0.2758 0.086 Uiso 1 1 calc R . .
H6B H 0.4696 0.7745 0.2652 0.086 Uiso 1 1 calc R . .
H6C H 0.4876 0.7193 0.3364 0.086 Uiso 1 1 calc R . .
C2 C 0.7364(12) 0.9424(4) 0.3147(6) 0.070(3) Uani 1 1 d . . .
H2A H 0.8501 0.9520 0.3351 0.084 Uiso 1 1 calc R A .
H2B H 0.7200 0.9740 0.2691 0.084 Uiso 1 1 calc R . .
C5 C 0.699(2) 0.7894(11) 0.4819(10) 0.035(4) Uani 0.61(4) 1 d P A 1
H5A H 0.6133 0.7496 0.4863 0.042 Uiso 0.61(4) 1 calc PR A 1
H5B H 0.7876 0.7801 0.5206 0.042 Uiso 0.61(4) 1 calc PR A 1
C1 C 0.1857(10) 0.9705(5) 0.4727(5) 0.062(2) Uani 1 1 d . . .
H1A H 0.1528 1.0231 0.4632 0.094 Uiso 1 1 calc R . .
H1B H 0.1528 0.9554 0.5231 0.094 Uiso 1 1 calc R . .
H1C H 0.1312 0.9375 0.4350 0.094 Uiso 1 1 calc R . .
C4 C 0.771(2) 0.7877(12) 0.4019(8) 0.036(4) Uani 0.61(4) 1 d PU A 1
H4A H 0.8670 0.8222 0.3998 0.043 Uiso 0.61(4) 1 calc PR A 1
H4B H 0.8080 0.7359 0.3898 0.043 Uiso 0.61(4) 1 calc PR A 1
C4' C 0.704(5) 0.7587(15) 0.4089(13) 0.040(7) Uani 0.39(4) 1 d P A 2
H4'1 H 0.8019 0.7308 0.3913 0.048 Uiso 0.39(4) 1 calc PR A 2
H4'2 H 0.6188 0.7215 0.4222 0.048 Uiso 0.39(4) 1 calc PR A 2
C5' C 0.755(4) 0.8083(16) 0.4792(16) 0.030(6) Uani 0.39(4) 1 d PU A 2
H5'1 H 0.7720 0.7754 0.5239 0.036 Uiso 0.39(4) 1 calc PR A 2
H5'2 H 0.8603 0.8348 0.4703 0.036 Uiso 0.39(4) 1 calc PR A 2

loop_
_atom_site_aniso_label
_atom_site_aniso_U_11
_atom_site_aniso_U_22
_atom_site_aniso_U_33
_atom_site_aniso_U_23
_atom_site_aniso_U_13
_atom_site_aniso_U_12
Tb1 0.03771(15) 0.01539(13) 0.01317(16) 0.00325(12) -0.00444(10) -0.00615(11)
Cr1 0.0225(4) 0.0154(4) 0.0133(5) 0.0027(4) -0.0018(3) -0.0007(3)
O1 0.0245(17) 0.0181(18) 0.013(2) 0.0040(16) -0.0023(15) -0.0012(14)
O2 0.0292(19) 0.023(2) 0.019(2) 0.0049(17) 0.0049(16) -0.0017(15)
O5 0.0312(19) 0.0156(18) 0.016(2) 0.0033(15) -0.0072(16) -0.0015(14)
O6 0.0328(19) 0.0174(19) 0.019(2) 0.0031(17) -0.0036(17) -0.0053(15)
O3 0.0243(18) 0.023(2) 0.021(2) 0.0080(17) -0.0031(15) 0.0024(15)
O4 0.038(2) 0.018(2) 0.026(3) 0.0038(18) -0.0132(18) -0.0036(16)
O9 0.050(2) 0.030(2) 0.019(3) 0.0023(19) 0.0028(19) -0.0011(19)
O8 0.048(2) 0.025(2) 0.015(2) 0.0015(18) 0.0028(19) -0.0004(18)
C12 0.029(3) 0.038(3) 0.024(4) -0.004(3) -0.010(2) -0.008(2)
O7 0.037(2) 0.031(2) 0.016(2) 0.0002(18) -0.0028(17) -0.0132(17)
N1 0.039(3) 0.025(2) 0.020(3) 0.005(2) 0.002(2) 0.008(2)
C15 0.022(2) 0.017(3) 0.032(4) 0.009(2) -0.007(2) -0.003(2)
C13 0.022(2) 0.030(3) 0.023(4) 0.000(3) -0.001(2) -0.003(2)
C8 0.021(2) 0.026(3) 0.023(3) 0.006(3) -0.004(2) -0.008(2)
C11 0.046(4) 0.049(4) 0.027(4) 0.006(3) -0.019(3) -0.004(3)
C14 0.026(3) 0.016(3) 0.023(4) 0.006(2) -0.004(2) -0.003(2)
C19 0.030(3) 0.033(4) 0.066(6) 0.024(4) -0.005(3) -0.010(3)
C17 0.045(4) 0.021(3) 0.066(6) 0.004(3) -0.018(4) -0.008(3)
C7 0.026(3) 0.021(3) 0.020(3) 0.005(2) -0.004(2) -0.004(2)
C18 0.037(3) 0.023(3) 0.084(7) 0.021(4) -0.008(4) -0.009(3)
C9 0.051(4) 0.025(3) 0.033(4) 0.005(3) -0.020(3) -0.004(3)
C20 0.023(3) 0.030(3) 0.034(4) 0.012(3) -0.004(2) -0.009(2)
C16 0.035(3) 0.024(3) 0.044(5) 0.008(3) -0.010(3) 0.001(2)
C10 0.066(5) 0.042(4) 0.039(5) 0.013(4) -0.030(4) 0.002(3)
O10 0.101(4) 0.032(3) 0.024(3) 0.012(2) 0.005(3) -0.001(3)
N2 0.061(3) 0.017(2) 0.026(3) 0.003(2) -0.011(3) -0.014(2)
C3 0.084(6) 0.043(4) 0.059(6) 0.001(4) 0.046(5) -0.005(4)
C6 0.068(5) 0.042(4) 0.064(6) -0.029(4) 0.026(4) -0.002(4)
C2 0.108(7) 0.040(4) 0.066(7) 0.013(4) 0.061(6) 0.002(4)
C5 0.023(7) 0.046(9) 0.036(8) 0.002(7) -0.010(6) 0.006(6)
C1 0.064(5) 0.065(6) 0.057(6) 0.001(5) -0.006(4) -0.004(4)
C4 0.040(6) 0.040(7) 0.027(6) 0.010(5) 0.001(5) 0.015(5)
C4' 0.059(16) 0.022(11) 0.040(13) 0.013(9) 0.014(11) 0.027(10)
C5' 0.025(9) 0.029(9) 0.036(9) -0.005(7) -0.001(8) 0.013(7)

loop_
_atom_type_symbol
_atom_type_description
_atom_type_scat_dispersion_real
_atom_type_scat_dispersion_imag
_atom_type_scat_source
C C 0.0033 0.0016 'International Tables Vol C Tables 4.2.6.8 and 6.1.1.4'
H H 0.0000 0.0000 'International Tables Vol C Tables 4.2.6.8 and 6.1.1.4'
N N 0.0061 0.0033 'International Tables Vol C Tables 4.2.6.8 and 6.1.1.4'
O O 0.0106 0.0060 'International Tables Vol C Tables 4.2.6.8 and 6.1.1.4'
Cr Cr 0.3209 0.6236 'International Tables Vol C Tables 4.2.6.8 and 6.1.1.4'
Tb Tb -0.1723 4.1537 'International Tables Vol C Tables 4.2.6.8 and 6.1.1.4'

loop_
_geom_angle_atom_site_label_1
_geom_angle_atom_site_label_2
_geom_angle_atom_site_label_3
_geom_angle
_geom_angle_site_symmetry_1
_geom_angle_site_symmetry_3
O2 Tb1 O3 146.66(13) 3_676 .
O2 Tb1 O7 112.05(14) 3_676 .
O3 Tb1 O7 78.26(14) . .
O2 Tb1 O4 78.78(13) 3_676 3_676
O3 Tb1 O4 111.30(14) . 3_676
O7 Tb1 O4 145.46(14) . 3_676
O2 Tb1 O8 131.28(14) 3_676 .
O3 Tb1 O8 81.54(13) . .
O7 Tb1 O8 75.30(14) . .
O4 Tb1 O8 73.62(13) 3_676 .
O2 Tb1 O9 81.47(14) 3_676 .
O3 Tb1 O9 131.46(14) . .
O7 Tb1 O9 74.52(14) . .
O4 Tb1 O9 74.98(14) 3_676 .
O8 Tb1 O9 53.13(14) . .
O2 Tb1 O1 70.51(13) 3_676 3_676
O3 Tb1 O1 81.53(12) . 3_676
O7 Tb1 O1 140.02(13) . 3_676
O4 Tb1 O1 74.29(12) 3_676 3_676
O8 Tb1 O1 134.91(12) . 3_676
O9 Tb1 O1 141.64(13) . 3_676
O2 Tb1 O1 81.65(13) 3_676 .
O3 Tb1 O1 70.35(12) . .
O7 Tb1 O1 74.78(12) . .
O4 Tb1 O1 139.68(12) 3_676 .
O8 Tb1 O1 142.30(13) . .
O9 Tb1 O1 135.96(13) . .
O1 Tb1 O1 66.01(13) 3_676 .
O2 Tb1 N2 106.67(15) 3_676 .
O3 Tb1 N2 106.67(15) . .
O7 Tb1 N2 73.68(14) . .
O4 Tb1 N2 71.78(13) 3_676 .
O8 Tb1 N2 26.30(14) . .
O9 Tb1 N2 26.84(15) . .
O1 Tb1 N2 145.78(13) 3_676 .
O1 Tb1 N2 148.21(13) . .
O2 Tb1 Cr1 35.14(9) 3_676 3_676
O3 Tb1 Cr1 117.51(9) . 3_676
O7 Tb1 Cr1 139.46(10) . 3_676
O4 Tb1 Cr1 67.25(9) 3_676 3_676
O8 Tb1 Cr1 140.47(10) . 3_676
O9 Tb1 Cr1 109.28(10) . 3_676
O1 Tb1 Cr1 36.33(9) 3_676 3_676
O1 Tb1 Cr1 76.47(8) . 3_676
N2 Tb1 Cr1 127.71(10) . 3_676
O2 Cr1 O3 91.97(15) . .
O2 Cr1 O1 88.01(16) . .
O3 Cr1 O1 87.71(15) . .
O2 Cr1 O6 176.68(17) . .
O3 Cr1 O6 90.39(15) . .
O1 Cr1 O6 94.42(15) . .
O2 Cr1 O5 90.20(15) . .
O3 Cr1 O5 176.77(15) . .
O1 Cr1 O5 94.76(15) . .
O6 Cr1 O5 87.34(15) . .
O2 Cr1 N1 83.98(18) . .
O3 Cr1 N1 83.99(18) . .
O1 Cr1 N1 168.24(17) . .
O6 Cr1 N1 93.95(18) . .
O5 Cr1 N1 93.86(17) . .
O2 Cr1 Tb1 41.86(11) . 3_676
O3 Cr1 Tb1 98.44(11) . 3_676
O1 Cr1 Tb1 47.46(10) . 3_676
O6 Cr1 Tb1 139.93(11) . 3_676
O5 Cr1 Tb1 84.77(10) . 3_676
N1 Cr1 Tb1 125.71(14) . 3_676
C1 O1 Cr1 123.0(4) . .
C1 O1 Tb1 113.2(4) . 3_676
Cr1 O1 Tb1 96.21(15) . 3_676
C1 O1 Tb1 112.3(4) . .
Cr1 O1 Tb1 96.49(13) . .
Tb1 O1 Tb1 113.99(13) 3_676 .
C2 O2 Cr1 113.9(4) . .
C2 O2 Tb1 140.4(4) . 3_676
Cr1 O2 Tb1 103.01(16) . 3_676
C7 O5 Cr1 127.2(3) . .
C14 O6 Cr1 127.2(3) . .
C5 O3 C5' 22.8(9) . .
C5 O3 Cr1 108.3(7) . .
C5' O3 Cr1 115.2(11) . .
C5 O3 Tb1 135.3(8) . .
C5' O3 Tb1 140.6(11) . .
Cr1 O3 Tb1 103.24(15) . .
C7 O4 Tb1 134.6(3) . 3_676
N2 O9 Tb1 94.4(3) . .
N2 O8 Tb1 95.1(3) . .
C11 C12 C13 120.5(6) . .
C11 C12 H12 119.8 . .
C13 C12 H12 119.8 . .
C14 O7 Tb1 134.2(4) . .
C6 N1 C3 109.2(6) . .
C6 N1 C4 116.6(9) . .
C3 N1 C4 103.7(10) . .
C6 N1 C4' 94.8(14) . .
C3 N1 C4' 130.5(16) . .
C4 N1 C4' 28.4(9) . .
C6 N1 Cr1 113.8(4) . .
C3 N1 Cr1 105.3(4) . .
C4 N1 Cr1 107.1(6) . .
C4' N1 Cr1 103.1(9) . .
C20 C15 C16 119.6(5) . .
C20 C15 C14 120.0(5) . .
C16 C15 C14 120.4(6) . .
C12 C13 C8 118.9(5) . .
C12 C13 H13 120.5 . .
C8 C13 H13 120.5 . .
C9 C8 C13 120.2(5) . .
C9 C8 C7 120.0(5) . .
C13 C8 C7 119.8(5) . .
C12 C11 C10 120.3(6) . .
C12 C11 H11 119.8 . .
C10 C11 H11 119.8 . .
O7 C14 O6 125.3(5) . .
O7 C14 C15 117.7(5) . .
O6 C14 C15 117.0(5) . .
C18 C19 C20 120.3(7) . .
C18 C19 H19 119.9 . .
C20 C19 H19 119.9 . .
C18 C17 C16 119.7(7) . .
C18 C17 H17 120.2 . .
C16 C17 H17 120.2 . .
O4 C7 O5 124.5(5) . .
O4 C7 C8 119.3(5) . .
O5 C7 C8 116.2(5) . .
C19 C18 C17 120.9(6) . .
C19 C18 H18 119.6 . .
C17 C18 H18 119.6 . .
C8 C9 C10 119.7(6) . .
C8 C9 H9 120.1 . .
C10 C9 H9 120.1 . .
C15 C20 C19 119.8(6) . .
C15 C20 H20 120.1 . .
C19 C20 H20 120.1 . .
C17 C16 C15 119.7(7) . .
C17 C16 H16 120.1 . .
C15 C16 H16 120.1 . .
C11 C10 C9 120.3(6) . .
C11 C10 H10 119.8 . .
C9 C10 H10 119.8 . .
O10 N2 O8 121.5(6) . .
O10 N2 O9 121.2(6) . .
O8 N2 O9 117.3(5) . .
O10 N2 Tb1 177.7(4) . .
O8 N2 Tb1 58.6(3) . .
O9 N2 Tb1 58.8(3) . .
C2 C3 N1 115.1(7) . .
C2 C3 H3A 108.5 . .
N1 C3 H3A 108.5 . .
C2 C3 H3B 108.5 . .
N1 C3 H3B 108.5 . .
H3A C3 H3B 107.5 . .
N1 C6 H6A 109.5 . .
N1 C6 H6B 109.5 . .
H6A C6 H6B 109.5 . .
N1 C6 H6C 109.5 . .
H6A C6 H6C 109.5 . .
H6B C6 H6C 109.5 . .
O2 C2 C3 116.3(6) . .
O2 C2 H2A 108.2 . .
C3 C2 H2A 108.2 . .
O2 C2 H2B 108.2 . .
C3 C2 H2B 108.2 . .
H2A C2 H2B 107.4 . .
O3 C5 C4 107.8(15) . .
O3 C5 H5A 110.1 . .
C4 C5 H5A 110.1 . .
O3 C5 H5B 110.1 . .
C4 C5 H5B 110.1 . .
H5A C5 H5B 108.5 . .
O1 C1 H1A 109.5 . .
O1 C1 H1B 109.5 . .
H1A C1 H1B 109.5 . .
O1 C1 H1C 109.5 . .
H1A C1 H1C 109.5 . .
H1B C1 H1C 109.5 . .
N1 C4 C5 108.0(12) . .
N1 C4 H4A 110.1 . .
C5 C4 H4A 110.1 . .
N1 C4 H4B 110.1 . .
C5 C4 H4B 110.1 . .
H4A C4 H4B 108.4 . .
N1 C4' C5' 107.9(19) . .
N1 C4' H4'1 110.1 . .
C5' C4' H4'1 110.1 . .
N1 C4' H4'2 110.1 . .
C5' C4' H4'2 110.1 . .
H4'1 C4' H4'2 108.4 . .
O3 C5' C4' 110(2) . .
O3 C5' H5'1 109.7 . .
C4' C5' H5'1 109.7 . .
O3 C5' H5'2 109.7 . .
C4' C5' H5'2 109.7 . .
H5'1 C5' H5'2 108.2 . .

loop_
_geom_bond_atom_site_label_1
_geom_bond_atom_site_label_2
_geom_bond_distance
_geom_bond_site_symmetry_2
Tb1 O2 2.266(4) 3_676
Tb1 O3 2.266(4) .
Tb1 O7 2.351(4) .
Tb1 O4 2.358(4) 3_676
Tb1 O8 2.441(4) .
Tb1 O9 2.443(4) .
Tb1 O1 2.452(3) 3_676
Tb1 O1 2.455(3) .
Tb1 N2 2.849(5) .
Tb1 Cr1 3.3088(9) 3_676
Cr1 O2 1.955(4) .
Cr1 O3 1.959(4) .
Cr1 O1 1.972(4) .
Cr1 O6 1.983(4) .
Cr1 O5 1.983(4) .
Cr1 N1 2.080(5) .
Cr1 Tb1 3.3089(9) 3_676
O1 C1 1.440(9) .
O1 Tb1 2.452(3) 3_676
O2 C2 1.385(8) .
O2 Tb1 2.266(4) 3_676
O5 C7 1.284(6) .
O6 C14 1.267(7) .
O3 C5 1.407(16) .
O3 C5' 1.41(2) .
O4 C7 1.248(6) .
O4 Tb1 2.358(4) 3_676
O9 N2 1.290(6) .
O8 N2 1.267(7) .
C12 C11 1.373(9) .
C12 C13 1.398(8) .
C12 H12 0.9300 .
O7 C14 1.266(7) .
N1 C6 1.463(8) .
N1 C3 1.481(8) .
N1 C4 1.486(13) .
N1 C4' 1.53(2) .
C15 C20 1.379(8) .
C15 C16 1.392(9) .
C15 C14 1.499(7) .
C13 C8 1.399(8) .
C13 H13 0.9300 .
C8 C9 1.383(8) .
C8 C7 1.493(7) .
C11 C10 1.375(10) .
C11 H11 0.9300 .
C19 C18 1.358(11) .
C19 C20 1.390(8) .
C19 H19 0.9300 .
C17 C18 1.371(11) .
C17 C16 1.391(8) .
C17 H17 0.9300 .
C18 H18 0.9300 .
C9 C10 1.391(8) .
C9 H9 0.9300 .
C20 H20 0.9300 .
C16 H16 0.9300 .
C10 H10 0.9300 .
O10 N2 1.232(7) .
C3 C2 1.424(10) .
C3 H3A 0.9700 .
C3 H3B 0.9700 .
C6 H6A 0.9600 .
C6 H6B 0.9600 .
C6 H6C 0.9600 .
C2 H2A 0.9700 .
C2 H2B 0.9700 .
C5 C4 1.53(3) .
C5 H5A 0.9700 .
C5 H5B 0.9700 .
C1 H1A 0.9600 .
C1 H1B 0.9600 .
C1 H1C 0.9600 .
C4 H4A 0.9700 .
C4 H4B 0.9700 .
C4' C5' 1.54(4) .
C4' H4'1 0.9700 .
C4' H4'2 0.9700 .
C5' H5'1 0.9700 .
C5' H5'2 0.9700 .
